data_7008844
loop_
_publ_author_name
'N\'i Dhubhghaill, Orla M'
'Lennon, Joanne'
'Drew, Michael G. B.'

_publ_section_title
;
 Palladium(II) and platinum(II) complexes with tridentate
 iminophosphine ligands; synthesis and structural studies.
;
_journal_issue 19
_journal_name_full 'Dalton transactions (Cambridge, England : 2003)'
_journal_page_first 3213
_journal_page_last 3220
_journal_paper_doi 10.1039/b509834c
_journal_year 2005
_chemical_formula_sum 'C46 H39 Cl2 N O5 P2 Pd'
_chemical_formula_weight 925.02
_chemical_name_systematic
;
?
;
_space_group_IT_number 14
_symmetry_cell_setting monoclinic
_symmetry_space_group_name_Hall '-P 2yn'
_symmetry_space_group_name_H-M 'P 1 21/n 1'
_atom_sites_solution_hydrogens geom
_atom_sites_solution_primary direct
_atom_sites_solution_secondary difmap
_audit_creation_method SHELXL-97
_cell_angle_alpha 90.00
_cell_angle_beta 99.090(10)
_cell_angle_gamma 90.00
_cell_formula_units_Z 4
_cell_length_a 12.454(15)
_cell_length_b 20.25(2)
_cell_length_c 17.000(18)
_cell_measurement_reflns_used all
_cell_measurement_temperature 293(2)
_cell_measurement_theta_max 26.00
_cell_measurement_theta_min 1.89
_cell_volume 4233(8)
_computing_cell_refinement XDS
_computing_data_collection 'XDS (Kabsch, 1991)'
_computing_data_reduction XDS
_computing_molecular_graphics PLATON(Spek,1994)
_computing_structure_refinement 'SHELXL-93 (Sheldrick, 1993)'
_computing_structure_solution 'SHELXS-86 (Sheldrick, 1990)'
_diffrn_ambient_temperature 293(2)
_diffrn_measurement_device 'Marresearch Image Plate'
_diffrn_measurement_method '95 frames at 2^o intervals, counting time 2 min.'
_diffrn_radiation_monochromator graphite
_diffrn_radiation_source 'fine-focus sealed tube'
_diffrn_radiation_type MoK\a
_diffrn_radiation_wavelength 0.71073
_diffrn_reflns_av_R_equivalents 0.1021
_diffrn_reflns_av_sigmaI/netI 0.1255
_diffrn_reflns_limit_h_max 15
_diffrn_reflns_limit_h_min 0
_diffrn_reflns_limit_k_max 24
_diffrn_reflns_limit_k_min -24
_diffrn_reflns_limit_l_max 18
_diffrn_reflns_limit_l_min -18
_diffrn_reflns_number 10955
_diffrn_reflns_theta_max 26.00
_diffrn_reflns_theta_min 1.89
_exptl_absorpt_coefficient_mu 0.687
_exptl_absorpt_correction_T_max 1.000
_exptl_absorpt_correction_T_min 0.654
_exptl_absorpt_correction_type DIFABS
_exptl_crystal_colour orange
_exptl_crystal_density_diffrn 1.451
_exptl_crystal_density_method 'not measured'
_exptl_crystal_description needle
_exptl_crystal_F_000 1888
_exptl_crystal_size_max 0.24
_exptl_crystal_size_mid 0.06
_exptl_crystal_size_min 0.03
_refine_diff_density_max 0.666
_refine_diff_density_min -0.762
_refine_diff_density_rms 0.108
_refine_ls_extinction_coef 0.0009(5)
_refine_ls_extinction_expression Fc^*^=kFc[1+0.001xFc^2^\l^3^/sin(2\q)]^-1/4^
_refine_ls_extinction_method SHELXL
_refine_ls_goodness_of_fit_ref 0.952
_refine_ls_hydrogen_treatment constr
_refine_ls_matrix_type full
_refine_ls_number_parameters 506
_refine_ls_number_reflns 6295
_refine_ls_number_restraints 0
_refine_ls_restrained_S_all 0.952
_refine_ls_R_factor_all 0.1720
_refine_ls_R_factor_gt 0.0723
_refine_ls_shift/su_max 0.098
_refine_ls_shift/su_mean 0.025
_refine_ls_structure_factor_coef Fsqd
_refine_ls_weighting_details 'w=1/[\s^2^(Fo^2^)+(0.1425P)^2^+0.0000P] where P=(Fo^2^+2Fc^2^)/3'
_refine_ls_weighting_scheme calc
_refine_ls_wR_factor_gt 0.1944
_refine_ls_wR_factor_ref 0.2400
_reflns_number_gt 3109
_reflns_number_total 6295
_reflns_threshold_expression >2sigma(I)
_cod_data_source_file b509834c.txt
_cod_data_source_block 20
_cod_depositor_comments
;
The following automatic conversions were performed:

'_refine_ls_weighting_scheme' value 'calc
w=1/[\s^2^(Fo^2^)+(0.1425P)^2^+0.0000P] where P=(Fo^2^+2Fc^2^)/3' was
changed to 'calc'. New tag '_refine_ls_weighting_details' was
created. The value of the new tag was set to
'w=1/[\s^2^(Fo^2^)+(0.1425P)^2^+0.0000P] where P=(Fo^2^+2Fc^2^)/3'.

Automatic conversion script
Id: cif_fix_values 3143 2015-03-26 13:38:13Z robertas 
;
_cod_original_cell_volume 4234(8)
_cod_original_sg_symbol_H-M P21/n
_cod_database_code 7008844

loop_
_symmetry_equiv_pos_as_xyz
'x, y, z'
'-x+1/2, y+1/2, -z+1/2'
'-x, -y, -z'
'x-1/2, -y-1/2, z-1/2'

loop_
_atom_site_label
_atom_site_type_symbol
_atom_site_fract_x
_atom_site_fract_y
_atom_site_fract_z
_atom_site_U_iso_or_equiv
_atom_site_adp_type
_atom_site_occupancy
_atom_site_calc_flag
_atom_site_refinement_flags
_atom_site_disorder_assembly
_atom_site_disorder_group
Pd1 Pd 0.40584(6) 0.93495(4) 0.16765(4) 0.0525(3) Uani 1 d . . .
P1 P 0.4979(2) 0.84173(12) 0.15771(14) 0.0528(7) Uani 1 d . . .
P2 P 0.4260(2) 0.94028(12) 0.30395(14) 0.0512(6) Uani 1 d . . .
Cl1 Cl -0.1466(3) 1.07357(16) 0.2296(2) 0.0856(9) Uani 1 d . . .
Cl45 Cl -0.0305(3) 1.10489(16) -0.08802(19) 0.0907(10) Uani 1 d . . .
N41 N 0.3852(6) 0.9339(3) 0.0447(4) 0.0462(17) Uani 1 d . . .
O11 O -0.0562(8) 1.0331(5) 0.2237(6) 0.134(4) Uani 1 d . . .
O12 O -0.2447(7) 1.0410(5) 0.2008(5) 0.110(3) Uani 1 d . . .
O13 O -0.1443(8) 1.0969(7) 0.3080(6) 0.152(5) Uani 1 d . . .
O14 O -0.1319(12) 1.1295(5) 0.1778(7) 0.172(5) Uani 1 d . . .
O49 O 0.3111(6) 1.0158(3) 0.1661(4) 0.072(2) Uani 1 d . . .
C11 C 0.4175(9) 0.7688(5) 0.1694(6) 0.061(3) Uani 1 d . . .
C12 C 0.4495(12) 0.7048(6) 0.1537(7) 0.096(4) Uani 1 d . . .
C13 C 0.3836(14) 0.6519(7) 0.1619(9) 0.109(5) Uani 1 d . . .
C14 C 0.2848(17) 0.6623(8) 0.1876(9) 0.123(7) Uani 1 d . . .
C15 C 0.2520(12) 0.7242(9) 0.2053(8) 0.112(5) Uani 1 d . . .
C16 C 0.3166(11) 0.7793(5) 0.1945(6) 0.080(4) Uani 1 d . . .
C21 C 0.6356(8) 0.8293(4) 0.2071(5) 0.053(2) Uani 1 d . . .
C22 C 0.6734(8) 0.7721(4) 0.2441(5) 0.050(2) Uani 1 d . . .
C23 C 0.7841(9) 0.7650(5) 0.2756(6) 0.062(3) Uani 1 d . . .
C24 C 0.8533(9) 0.8158(6) 0.2683(6) 0.068(3) Uani 1 d . . .
C25 C 0.8172(10) 0.8734(6) 0.2308(6) 0.072(3) Uani 1 d . . .
C26 C 0.7087(11) 0.8806(5) 0.2006(6) 0.074(3) Uani 1 d . . .
C31 C 0.5134(8) 0.8448(5) 0.0526(5) 0.054(2) Uani 1 d . . .
C32 C 0.5813(9) 0.8027(5) 0.0216(6) 0.075(3) Uani 1 d . . .
C33 C 0.5927(10) 0.8084(6) -0.0566(8) 0.094(4) Uani 1 d . . .
C34 C 0.5354(10) 0.8558(6) -0.1066(6) 0.082(3) Uani 1 d . . .
C35 C 0.4694(8) 0.8967(5) -0.0726(5) 0.063(3) Uani 1 d . . .
C36 C 0.4556(7) 0.8920(4) 0.0044(5) 0.048(2) Uani 1 d . . .
C42 C 0.3115(8) 0.9680(5) 0.0019(5) 0.057(3) Uani 1 d . . .
C43 C 0.2347(8) 1.0135(4) 0.0284(5) 0.057(3) Uani 1 d . . .
C44 C 0.1517(8) 1.0366(5) -0.0332(6) 0.064(3) Uani 1 d . . .
C45 C 0.0732(9) 1.0753(5) -0.0140(6) 0.068(3) Uani 1 d . . .
C46 C 0.0690(11) 1.0940(6) 0.0627(8) 0.095(4) Uani 1 d . . .
C47 C 0.1514(11) 1.0738(6) 0.1215(7) 0.083(4) Uani 1 d . . .
C48 C 0.2371(9) 1.0331(5) 0.1083(6) 0.060(3) Uani 1 d . . .
C51 C 0.3016(8) 0.9284(5) 0.3441(6) 0.061(3) Uani 1 d . . .
C52 C 0.3030(8) 0.9152(6) 0.4263(6) 0.071(3) Uani 1 d . . .
C53 C 0.2123(11) 0.9103(7) 0.4583(7) 0.088(4) Uani 1 d . . .
C54 C 0.1115(11) 0.9181(7) 0.4138(9) 0.091(4) Uani 1 d . . .
C55 C 0.1056(9) 0.9334(6) 0.3330(8) 0.086(4) Uani 1 d . . .
C56 C 0.2000(9) 0.9373(5) 0.2988(6) 0.068(3) Uani 1 d . . .
C57 C 0.0054(10) 0.9116(8) 0.4479(8) 0.114(5) Uani 1 d . . .
C61 C 0.5199(8) 0.8829(5) 0.3614(5) 0.054(2) Uani 1 d . . .
C62 C 0.6250(8) 0.8999(5) 0.3905(5) 0.052(2) Uani 1 d . . .
C63 C 0.6970(9) 0.8547(5) 0.4295(5) 0.063(3) Uani 1 d . . .
C64 C 0.6665(10) 0.7912(5) 0.4385(6) 0.066(3) Uani 1 d . . .
C65 C 0.5589(10) 0.7736(5) 0.4094(6) 0.070(3) Uani 1 d . . .
C66 C 0.4870(9) 0.8180(5) 0.3708(5) 0.064(3) Uani 1 d . . .
C67 C 0.7413(10) 0.7376(6) 0.4782(6) 0.089(4) Uani 1 d . . .
C71 C 0.4741(5) 1.0234(2) 0.3346(3) 0.047(2) Uani 1 d G . .
C72 C 0.4315(4) 1.0575(3) 0.3936(3) 0.060(3) Uani 1 d G . .
C73 C 0.4716(5) 1.1196(3) 0.4174(3) 0.067(3) Uani 1 d G . .
C74 C 0.5543(6) 1.1476(2) 0.3824(4) 0.063(3) Uani 1 d G . .
C75 C 0.5969(5) 1.1135(3) 0.3234(4) 0.069(3) Uani 1 d G . .
C76 C 0.5569(5) 1.0514(3) 0.2995(3) 0.068(3) Uani 1 d G . .
C77 C 0.6013(11) 1.2143(5) 0.4093(6) 0.090(4) Uani 1 d . . .
H12 H 0.5164 0.6980 0.1374 0.116 Uiso 1 calc R . .
H13 H 0.4050 0.6095 0.1504 0.131 Uiso 1 calc R . .
H14 H 0.2399 0.6264 0.1929 0.147 Uiso 1 calc R . .
H15 H 0.1867 0.7299 0.2245 0.135 Uiso 1 calc R . .
H16 H 0.2932 0.8218 0.2038 0.096 Uiso 1 calc R . .
H22 H 0.6254 0.7376 0.2486 0.060 Uiso 1 calc R . .
H23 H 0.8098 0.7261 0.3009 0.075 Uiso 1 calc R . .
H24 H 0.9265 0.8114 0.2893 0.082 Uiso 1 calc R . .
H25 H 0.8658 0.9074 0.2258 0.087 Uiso 1 calc R . .
H26 H 0.6838 0.9199 0.1757 0.089 Uiso 1 calc R . .
H32 H 0.6194 0.7704 0.0535 0.090 Uiso 1 calc R . .
H33 H 0.6398 0.7800 -0.0773 0.112 Uiso 1 calc R . .
H34 H 0.5422 0.8591 -0.1602 0.098 Uiso 1 calc R . .
H35 H 0.4320 0.9296 -0.1038 0.075 Uiso 1 calc R . .
H42 H 0.3066 0.9630 -0.0529 0.068 Uiso 1 calc R . .
H44 H 0.1524 1.0248 -0.0860 0.077 Uiso 1 calc R . .
H46 H 0.0120 1.1198 0.0749 0.114 Uiso 1 calc R . .
H47 H 0.1497 1.0881 0.1732 0.100 Uiso 1 calc R . .
H47A H 0.6171 1.2153 0.4664 0.108 Uiso 1 calc R . .
H47B H 0.5497 1.2482 0.3909 0.108 Uiso 1 calc R . .
H47C H 0.6670 1.2215 0.3877 0.108 Uiso 1 calc R . .
H52 H 0.3697 0.9098 0.4590 0.085 Uiso 1 calc R . .
H53 H 0.2177 0.9013 0.5124 0.105 Uiso 1 calc R . .
H55 H 0.0383 0.9411 0.3020 0.103 Uiso 1 calc R . .
H56 H 0.1946 0.9459 0.2446 0.082 Uiso 1 calc R . .
H57A H -0.0514 0.9351 0.4145 0.137 Uiso 1 calc R . .
H57B H 0.0150 0.9299 0.5007 0.137 Uiso 1 calc R . .
H57C H -0.0139 0.8658 0.4500 0.137 Uiso 1 calc R . .
H62 H 0.6483 0.9429 0.3837 0.063 Uiso 1 calc R . .
H63 H 0.7674 0.8679 0.4500 0.075 Uiso 1 calc R . .
H65 H 0.5360 0.7306 0.4165 0.084 Uiso 1 calc R . .
H66 H 0.4163 0.8051 0.3509 0.077 Uiso 1 calc R . .
H67A H 0.8155 0.7521 0.4830 0.107 Uiso 1 calc R . .
H67B H 0.7319 0.6981 0.4466 0.107 Uiso 1 calc R . .
H67C H 0.7240 0.7286 0.5303 0.107 Uiso 1 calc R . .
H72 H 0.3762 1.0388 0.4170 0.073 Uiso 1 calc R . .
H73 H 0.4431 1.1425 0.4569 0.081 Uiso 1 calc R . .
H75 H 0.6523 1.1322 0.2999 0.083 Uiso 1 calc R . .
H76 H 0.5854 1.0285 0.2601 0.082 Uiso 1 calc R . .

loop_
_atom_site_aniso_label
_atom_site_aniso_U_11
_atom_site_aniso_U_22
_atom_site_aniso_U_33
_atom_site_aniso_U_23
_atom_site_aniso_U_13
_atom_site_aniso_U_12
Pd1 0.0590(6) 0.0510(5) 0.0477(5) 0.0024(3) 0.0089(3) 0.0042(4)
Cl1 0.070(2) 0.078(2) 0.108(2) -0.0178(17) 0.0143(18) -0.0032(18)
Cl45 0.074(2) 0.086(2) 0.107(2) 0.0121(17) -0.0025(17) 0.0209(17)
P1 0.0568(19) 0.0506(15) 0.0500(14) 0.0034(10) 0.0056(12) 0.0006(13)
P2 0.0443(17) 0.0566(16) 0.0529(14) 0.0023(11) 0.0084(11) 0.0016(12)
N41 0.037(5) 0.044(4) 0.057(4) 0.004(3) 0.008(4) 0.000(4)
O11 0.093(8) 0.116(8) 0.193(11) -0.003(7) 0.024(7) 0.028(7)
O12 0.066(6) 0.148(9) 0.117(7) -0.021(6) 0.016(5) -0.020(6)
O13 0.112(9) 0.261(15) 0.086(7) -0.029(7) 0.022(6) -0.034(9)
O14 0.272(16) 0.082(7) 0.175(11) 0.013(7) 0.074(11) -0.017(9)
O49 0.085(6) 0.065(5) 0.061(4) -0.006(3) 0.000(4) 0.011(4)
C11 0.066(8) 0.057(7) 0.060(6) -0.001(5) 0.006(6) -0.002(6)
C12 0.126(12) 0.058(8) 0.095(9) -0.004(6) -0.015(8) -0.034(8)
C13 0.113(13) 0.069(9) 0.123(12) 0.004(8) -0.047(11) -0.001(10)
C14 0.150(18) 0.081(11) 0.114(12) 0.033(9) -0.049(12) -0.044(12)
C15 0.096(12) 0.145(15) 0.093(10) 0.032(10) 0.004(8) -0.032(11)
C16 0.102(11) 0.060(7) 0.071(7) 0.012(5) -0.007(7) -0.031(7)
C21 0.067(8) 0.040(5) 0.048(5) -0.002(4) 0.000(5) 0.008(5)
C22 0.049(7) 0.047(6) 0.055(5) -0.001(4) 0.015(5) -0.006(5)
C23 0.064(9) 0.061(7) 0.062(6) -0.006(5) 0.011(6) 0.008(6)
C24 0.046(8) 0.078(8) 0.081(7) -0.003(6) 0.014(6) 0.008(6)
C25 0.055(8) 0.077(8) 0.082(7) -0.001(6) 0.003(6) -0.009(7)
C26 0.091(10) 0.053(7) 0.076(7) 0.012(5) 0.007(6) -0.009(7)
C31 0.051(7) 0.055(6) 0.060(6) 0.003(4) 0.014(5) 0.004(5)
C32 0.092(9) 0.080(8) 0.055(7) 0.014(5) 0.018(6) 0.020(7)
C33 0.075(9) 0.095(10) 0.118(11) 0.008(8) 0.036(8) 0.032(8)
C34 0.097(10) 0.099(9) 0.058(7) 0.003(6) 0.039(6) 0.023(8)
C35 0.062(8) 0.073(7) 0.055(6) 0.005(5) 0.015(5) 0.021(6)
C36 0.049(6) 0.053(6) 0.044(5) 0.003(4) 0.014(4) -0.001(5)
C42 0.074(8) 0.061(6) 0.035(5) 0.001(4) 0.004(5) 0.003(6)
C43 0.065(7) 0.049(6) 0.054(6) 0.004(4) 0.005(5) 0.016(5)
C44 0.059(7) 0.061(6) 0.072(7) 0.005(5) 0.013(6) 0.011(6)
C45 0.076(9) 0.058(7) 0.073(7) 0.012(5) 0.021(6) 0.024(6)
C46 0.102(11) 0.073(8) 0.108(10) -0.014(7) 0.015(8) 0.032(8)
C47 0.108(11) 0.083(9) 0.064(7) -0.005(6) 0.026(7) 0.022(8)
C48 0.073(8) 0.051(6) 0.057(6) 0.004(4) 0.012(5) 0.012(6)
C51 0.045(7) 0.064(7) 0.072(7) 0.005(5) 0.005(5) 0.000(5)
C52 0.028(6) 0.107(9) 0.078(8) 0.017(6) 0.013(5) 0.009(6)
C53 0.065(10) 0.132(11) 0.074(8) 0.005(7) 0.034(7) -0.005(8)
C54 0.053(10) 0.098(10) 0.132(13) -0.017(8) 0.043(9) -0.014(7)
C55 0.040(8) 0.104(10) 0.113(11) 0.013(7) 0.008(7) 0.002(7)
C56 0.048(8) 0.093(8) 0.061(6) 0.005(5) 0.001(6) -0.006(6)
C57 0.048(9) 0.157(14) 0.142(13) -0.005(10) 0.033(8) -0.006(9)
C61 0.054(7) 0.052(6) 0.058(5) 0.006(4) 0.016(5) -0.005(5)
C62 0.054(8) 0.058(6) 0.047(5) 0.005(4) 0.010(5) -0.001(5)
C63 0.057(7) 0.072(8) 0.055(6) -0.004(5) -0.004(5) -0.007(6)
C64 0.069(9) 0.068(8) 0.062(6) 0.001(5) 0.007(6) 0.025(6)
C65 0.080(9) 0.056(7) 0.072(7) 0.000(5) 0.010(6) 0.000(6)
C66 0.058(7) 0.072(7) 0.056(6) 0.001(5) -0.010(5) -0.008(6)
C67 0.085(10) 0.098(9) 0.079(8) 0.001(6) -0.005(7) 0.040(8)
C71 0.046(6) 0.063(6) 0.034(5) 0.011(4) 0.012(4) -0.007(5)
C72 0.058(7) 0.082(8) 0.044(5) 0.010(5) 0.016(5) 0.001(6)
C73 0.064(8) 0.072(7) 0.066(6) -0.002(5) 0.011(5) 0.011(6)
C74 0.075(8) 0.051(6) 0.062(6) -0.009(5) 0.012(5) -0.002(6)
C75 0.082(9) 0.066(7) 0.067(6) -0.013(5) 0.035(6) -0.023(6)
C76 0.080(9) 0.068(8) 0.063(6) -0.009(5) 0.036(6) -0.003(6)
C77 0.128(11) 0.073(8) 0.076(8) -0.012(6) 0.033(7) -0.018(8)

loop_
_atom_type_symbol
_atom_type_description
_atom_type_scat_dispersion_real
_atom_type_scat_dispersion_imag
_atom_type_scat_source
C C 0.0033 0.0016 'International Tables Vol C Tables 4.2.6.8 and 6.1.1.4'
H H 0.0000 0.0000 'International Tables Vol C Tables 4.2.6.8 and 6.1.1.4'
N N 0.0061 0.0033 'International Tables Vol C Tables 4.2.6.8 and 6.1.1.4'
O O 0.0106 0.0060 'International Tables Vol C Tables 4.2.6.8 and 6.1.1.4'
Pd Pd -0.9988 1.0072 'International Tables Vol C Tables 4.2.6.8 and 6.1.1.4'
P P 0.1023 0.0942 'International Tables Vol C Tables 4.2.6.8 and 6.1.1.4'
Br Br -0.2901 2.4595 'International Tables Vol C Tables 4.2.6.8 and 6.1.1.4'
Cl Cl 0.1484 0.1585 'International Tables Vol C Tables 4.2.6.8 and 6.1.1.4'

loop_
_geom_angle_atom_site_label_1
_geom_angle_atom_site_label_2
_geom_angle_atom_site_label_3
_geom_angle
_geom_angle_site_symmetry_1
_geom_angle_site_symmetry_3
_geom_angle_publ_flag
O49 Pd1 N41 90.9(3) . . ?
O49 Pd1 P1 173.7(2) . . ?
N41 Pd1 P1 84.1(2) . . ?
O49 Pd1 P2 86.86(19) . . ?
N41 Pd1 P2 177.7(2) . . ?
P1 Pd1 P2 98.11(9) . . ?
C21 P1 C11 109.6(5) . . ?
C21 P1 C31 102.7(4) . . ?
C11 P1 C31 106.3(4) . . ?
C21 P1 Pd1 123.1(3) . . ?
C11 P1 Pd1 112.5(4) . . ?
C31 P1 Pd1 100.4(3) . . ?
C22 C21 C26 119.1(9) . . ?
C22 C21 P1 124.5(8) . . ?
C26 C21 P1 116.2(7) . . ?
C21 C22 C23 120.5(9) . . ?
C24 C23 C22 119.0(10) . . ?
C23 C24 C25 121.4(10) . . ?
C24 C25 C26 119.7(10) . . ?
C25 C26 C21 120.3(10) . . ?
C16 C11 C12 119.6(11) . . ?
C16 C11 P1 116.5(8) . . ?
C12 C11 P1 123.9(10) . . ?
C13 C12 C11 121.0(15) . . ?
C12 C13 C14 119.3(15) . . ?
C15 C14 C13 121.3(16) . . ?
C14 C15 C16 120.1(16) . . ?
C11 C16 C15 118.6(13) . . ?
C32 C31 C36 119.9(9) . . ?
C32 C31 P1 121.7(8) . . ?
C36 C31 P1 118.4(7) . . ?
C35 C36 C31 119.2(9) . . ?
C35 C36 N41 126.1(8) . . ?
C31 C36 N41 114.6(8) . . ?
C36 C35 C34 123.2(10) . . ?
C35 C34 C33 116.3(10) . . ?
C32 C33 C34 121.9(11) . . ?
C33 C32 C31 119.4(10) . . ?
C51 P2 C61 103.3(5) . . ?
C51 P2 C71 106.1(4) . . ?
C61 P2 C71 106.2(4) . . ?
C51 P2 Pd1 114.4(4) . . ?
C61 P2 Pd1 118.1(3) . . ?
C71 P2 Pd1 108.0(2) . . ?
C72 C71 C76 120.0 . . ?
C72 C71 P2 121.1(4) . . ?
C76 C71 P2 118.9(4) . . ?
C71 C72 C73 120.0 . . ?
C74 C73 C72 120.0 . . ?
C73 C74 C75 120.0 . . ?
C73 C74 C77 120.7(6) . . ?
C75 C74 C77 119.2(6) . . ?
C76 C75 C74 120.0 . . ?
C75 C76 C71 120.0 . . ?
C56 C51 C52 116.1(9) . . ?
C56 C51 P2 122.4(8) . . ?
C52 C51 P2 121.3(8) . . ?
C53 C52 C51 122.4(11) . . ?
C52 C53 C54 121.9(12) . . ?
C53 C54 C55 118.1(11) . . ?
C53 C54 C57 123.5(14) . . ?
C55 C54 C57 118.5(13) . . ?
C56 C55 C54 120.4(11) . . ?
C51 C56 C55 121.1(10) . . ?
C62 C61 C66 118.5(9) . . ?
C62 C61 P2 122.1(7) . . ?
C66 C61 P2 119.3(8) . . ?
C61 C62 C63 121.4(9) . . ?
C64 C63 C62 120.8(10) . . ?
C63 C64 C65 118.2(9) . . ?
C63 C64 C67 124.4(11) . . ?
C65 C64 C67 117.5(11) . . ?
C66 C65 C64 121.4(10) . . ?
C65 C66 C61 119.7(10) . . ?
C42 N41 C36 118.4(8) . . ?
C42 N41 Pd1 122.2(6) . . ?
C36 N41 Pd1 119.4(5) . . ?
N41 C42 C43 128.0(8) . . ?
C48 C43 C44 121.1(9) . . ?
C48 C43 C42 124.2(8) . . ?
C44 C43 C42 114.6(8) . . ?
C45 C44 C43 119.1(10) . . ?
C44 C45 C46 122.5(11) . . ?
C44 C45 Cl45 120.5(9) . . ?
C46 C45 Cl45 116.9(9) . . ?
C45 C46 C47 118.2(11) . . ?
C46 C47 C48 124.1(11) . . ?
O49 C48 C47 120.8(9) . . ?
O49 C48 C43 124.3(9) . . ?
C47 C48 C43 114.9(9) . . ?
C48 O49 Pd1 125.4(6) . . ?
O11 Cl1 O12 111.2(6) . . ?
O11 Cl1 O13 111.4(7) . . ?
O12 Cl1 O13 111.8(6) . . ?
O11 Cl1 O14 103.3(7) . . ?
O12 Cl1 O14 109.8(7) . . ?
O13 Cl1 O14 108.9(7) . . ?

loop_
_geom_bond_atom_site_label_1
_geom_bond_atom_site_label_2
_geom_bond_distance
_geom_bond_site_symmetry_2
_geom_bond_publ_flag
Pd1 O49 2.016(7) . ?
Pd1 N41 2.066(7) . ?
Pd1 P1 2.229(3) . ?
Pd1 P2 2.294(3) . ?
P1 C21 1.804(10) . ?
P1 C11 1.812(11) . ?
P1 C31 1.828(9) . ?
C21 C22 1.365(12) . ?
C21 C26 1.398(13) . ?
C22 C23 1.406(13) . ?
C23 C24 1.360(14) . ?
C24 C25 1.370(14) . ?
C25 C26 1.376(15) . ?
C11 C16 1.405(15) . ?
C11 C12 1.394(16) . ?
C12 C13 1.370(18) . ?
C13 C14 1.39(2) . ?
C14 C15 1.37(2) . ?
C15 C16 1.404(17) . ?
C31 C32 1.363(13) . ?
C31 C36 1.385(12) . ?
C36 C35 1.350(12) . ?
C36 N41 1.465(11) . ?
C35 C34 1.359(13) . ?
C34 C33 1.400(15) . ?
C33 C32 1.364(15) . ?
P2 C51 1.804(11) . ?
P2 C61 1.819(10) . ?
P2 C71 1.834(5) . ?
C71 C72 1.3900 . ?
C71 C76 1.3900 . ?
C72 C73 1.3900 . ?
C73 C74 1.3900 . ?
C74 C75 1.3900 . ?
C74 C77 1.513(11) . ?
C75 C76 1.3900 . ?
C51 C56 1.386(13) . ?
C51 C52 1.420(14) . ?
C52 C53 1.333(15) . ?
C53 C54 1.369(16) . ?
C54 C55 1.397(16) . ?
C54 C57 1.531(16) . ?
C55 C56 1.395(15) . ?
C61 C62 1.369(12) . ?
C61 C66 1.393(13) . ?
C62 C63 1.375(13) . ?
C63 C64 1.356(14) . ?
C64 C65 1.399(14) . ?
C64 C67 1.519(14) . ?
C65 C66 1.362(14) . ?
N41 C42 1.279(11) . ?
C42 C43 1.451(13) . ?
C43 C48 1.410(12) . ?
C43 C44 1.429(13) . ?
C44 C45 1.333(13) . ?
C45 C46 1.367(15) . ?
C45 Cl45 1.760(11) . ?
C46 C47 1.376(16) . ?
C47 C48 1.395(15) . ?
C48 O49 1.285(11) . ?
Cl1 O11 1.409(10) . ?
Cl1 O12 1.406(9) . ?
Cl1 O13 1.410(10) . ?
Cl1 O14 1.464(11) . ?
